data_1529138
loop_
_publ_author_name
'Jha, P.'
'Ganguli, A.K.'

_publ_section_title
;
 Complex rare-earth titanates with the perovskite structure: Rietveld
 studies and dielectric properties
;
_journal_name_full 'Solid State Sciences'
_journal_page_first 663
_journal_page_last 671
_journal_volume 6
_journal_year 2004
_chemical_formula_sum 'Ba0.4 Ca0.2 Cd0.072 La0.4 O2.58 Ti0.57 Zn0.128'
_chemical_name_systematic
;
(La0.4 Ba0.4 Ca0.2) ((Cd0.072 Zn0.128 Ti0.57) O2.58)
;
_space_group_IT_number 221
_symmetry_space_group_name_Hall '-P 4 2 3'
_symmetry_space_group_name_H-M 'P m -3 m'
_cell_angle_alpha 90
_cell_angle_beta 90
_cell_angle_gamma 90
_cell_formula_units_Z 1
_cell_length_a 3.9875
_cell_length_b 3.9875
_cell_length_c 3.9875
_cell_volume 63.402
_citation_journal_id_ASTM SSSCFJ
_cod_data_source_file Jha_SSSCFJ_2004_96.cif
_cod_data_source_block Ba0.4Ca0.2Cd0.072La0.4O2.58Ti0.57Zn0.128
_cod_original_cell_volume 63.40187
_cod_database_code 1529138

loop_
_symmetry_equiv_pos_as_xyz
x,y,z
-y,x,z
-x,-y,z
y,-x,z
x,-y,-z
y,x,-z
-x,y,-z
-y,-x,-z
z,x,y
-x,z,y
-z,-x,y
x,-z,y
z,-x,-y
x,z,-y
-z,x,-y
-x,-z,-y
y,z,x
y,-z,-x
z,y,-x
-y,z,-x
-z,-y,-x
-y,-z,x
z,-y,x
-z,y,x
-x,-y,-z
y,-x,-z
x,y,-z
-y,x,-z
-x,y,z
-y,-x,z
x,-y,z
y,x,z
-z,-x,-y
x,-z,-y
z,x,-y
-x,z,-y
-z,x,y
-x,-z,y
z,-x,y
x,z,y
-y,-z,-x
-y,z,x
-z,-y,x
y,-z,x
z,y,x
y,z,-x
-z,y,-x
z,-y,-x

loop_
_atom_site_label
_atom_site_type_symbol
_atom_site_fract_x
_atom_site_fract_y
_atom_site_fract_z
_atom_site_occupancy
_atom_site_U_iso_or_equiv
Zn1 Zn+2 0.5 0.5 0.5 0.128 0.0
Ca1 Ca+2 0 0 0 0.2 0.0
La1 La+3 0 0 0 0.4 0.0
Ti1 Ti+4 0.5 0.5 0.5 0.572 0.0
Ba1 Ba+2 0 0 0 0.4 0.0
Cd1 Cd+2 0.5 0.5 0.5 0.072 0.0
O1 O-2 0 0.5 0.5 0.86 0.0
